data_7020390
loop_
_publ_author_name
'Zhang, Rui'
'Zhu, Lin'
'Lu, Zhenzhong'
'Yan, Hong'
'Bregadze, Vladimir I.'

_publ_section_title
;
 Reactivity of 16-electron half-sandwich cobalt compounds containing a
 chelating 1,2-dicarba-closo-dodecaborane-1,2-dithiolate ligand towards
 methyl propiolate and dithio ligands.
;
_journal_issue 39
_journal_name_full 'Dalton transactions (Cambridge, England : 2003)'
_journal_page_first 12054
_journal_page_last 12063
_journal_paper_doi 10.1039/c2dt31425h
_journal_volume 41
_journal_year 2012
_chemical_formula_moiety 'C12 H21 B10 Co O2 S2'
_chemical_formula_sum 'C12 H21 B10 Co O2 S2'
_chemical_formula_weight 428.46
_chemical_name_systematic
;
?
;
_space_group_IT_number 14
_symmetry_cell_setting monoclinic
_symmetry_space_group_name_Hall '-P 2ybc'
_symmetry_space_group_name_H-M 'P 1 21/c 1'
_atom_sites_solution_hydrogens geom
_atom_sites_solution_primary direct
_atom_sites_solution_secondary difmap
_audit_creation_method SHELXL-97
_cell_angle_alpha 90.00
_cell_angle_beta 100.8790(10)
_cell_angle_gamma 90.00
_cell_formula_units_Z 4
_cell_length_a 6.8123(6)
_cell_length_b 20.9271(17)
_cell_length_c 14.1251(12)
_cell_measurement_reflns_used 2362
_cell_measurement_temperature 291(2)
_cell_measurement_theta_max 25.321
_cell_measurement_theta_min 2.445
_cell_volume 1977.5(3)
_computing_cell_refinement SMART
_computing_data_collection 'SMART (Bruker, 2000)'
_computing_data_reduction 'SAINT (Bruker, 2000)'
_computing_molecular_graphics SHELXTL
_computing_publication_material SHELXTL
_computing_structure_refinement SHELXTL
_computing_structure_solution 'SHELXTL (Bruker, 2000)'
_diffrn_ambient_temperature 291(2)
_diffrn_measured_fraction_theta_full 0.997
_diffrn_measured_fraction_theta_max 0.997
_diffrn_measurement_device_type 'Bruker Smart Apex CCD'
_diffrn_measurement_method 'phi and omega scans'
_diffrn_radiation_monochromator graphite
_diffrn_radiation_source 'fine-focus sealed tube'
_diffrn_radiation_type MoK\a
_diffrn_radiation_wavelength 0.71073
_diffrn_reflns_av_R_equivalents 0.0483
_diffrn_reflns_av_sigmaI/netI 0.0596
_diffrn_reflns_limit_h_max 8
_diffrn_reflns_limit_h_min -7
_diffrn_reflns_limit_k_max 21
_diffrn_reflns_limit_k_min -25
_diffrn_reflns_limit_l_max 17
_diffrn_reflns_limit_l_min -17
_diffrn_reflns_number 10764
_diffrn_reflns_theta_full 26.00
_diffrn_reflns_theta_max 26.00
_diffrn_reflns_theta_min 1.76
_exptl_absorpt_coefficient_mu 1.083
_exptl_absorpt_correction_T_max 0.608
_exptl_absorpt_correction_T_min 0.557
_exptl_absorpt_correction_type multi-scan
_exptl_absorpt_process_details 'SADABS; Bruker, 2000'
_exptl_crystal_colour BLUE
_exptl_crystal_density_diffrn 1.439
_exptl_crystal_density_method 'not measured'
_exptl_crystal_description BLOCK
_exptl_crystal_F_000 872.0
_exptl_crystal_size_max 0.55
_exptl_crystal_size_mid 0.51
_exptl_crystal_size_min 0.46
_refine_diff_density_max 0.457
_refine_diff_density_min -0.375
_refine_diff_density_rms 0.053
_refine_ls_extinction_method none
_refine_ls_goodness_of_fit_ref 1.025
_refine_ls_hydrogen_treatment constr
_refine_ls_matrix_type full
_refine_ls_number_parameters 265
_refine_ls_number_reflns 3885
_refine_ls_number_restraints 72
_refine_ls_restrained_S_all 1.050
_refine_ls_R_factor_all 0.0632
_refine_ls_R_factor_gt 0.0411
_refine_ls_shift/su_max 0.001
_refine_ls_shift/su_mean 0.000
_refine_ls_structure_factor_coef Fsqd
_refine_ls_weighting_details 'calc w=1/[\s^2^(Fo^2^)+(0.0220P)^2^+0.0000P] where P=(Fo^2^+2Fc^2^)/3'
_refine_ls_weighting_scheme calc
_refine_ls_wR_factor_gt 0.0767
_refine_ls_wR_factor_ref 0.0808
_reflns_number_gt 2577
_reflns_number_total 3885
_reflns_threshold_expression >2sigma(I)
_cod_data_source_file c2dt31425h.txt
_cod_data_source_block 5
_cod_depositor_comments
;
The following automatic conversions were performed:

'_symmetry_cell_setting' value 'MONOCLINIC' changed to 'monoclinic'
according to /home/saulius/struct/CIF-dictionaries/cif_core.dic
dictionary named 'cif_core.dic' version 2.4.2 from
2011-04-26.

'_exptl_absorpt_correction_type' value 'MULTI-SCAN'
changed to 'multi-scan' according to
/home/saulius/struct/CIF-dictionaries/cif_core.dic dictionary named
'cif_core.dic' version 2.4.2 from 2011-04-26.

Automatic conversion script
Id: cif_fix_values 1891 2012-01-12 08:04:46Z andrius 
;
_cod_original_sg_symbol_H-M 'P 21/c'
_cod_database_code 7020390

loop_
_symmetry_equiv_pos_as_xyz
'x, y, z'
'-x, y+1/2, -z+1/2'
'-x, -y, -z'
'x, -y-1/2, z-1/2'

loop_
_atom_site_label
_atom_site_type_symbol
_atom_site_fract_x
_atom_site_fract_y
_atom_site_fract_z
_atom_site_U_iso_or_equiv
_atom_site_adp_type
_atom_site_occupancy
_atom_site_symmetry_multiplicity
_atom_site_calc_flag
_atom_site_refinement_flags
_atom_site_disorder_assembly
_atom_site_disorder_group
B3 B 0.0878(5) 0.55151(15) 0.3134(2) 0.0406(8) Uani 1 1 d . . .
B4 B 0.4719(5) 0.58295(15) 0.2658(3) 0.0511(9) Uani 1 1 d . . .
H4 H 0.5963 0.5671 0.2320 0.061 Uiso 1 1 calc R . .
B5 B 0.2949(5) 0.64138(15) 0.2130(3) 0.0532(10) Uani 1 1 d . . .
H5 H 0.3063 0.6647 0.1445 0.064 Uiso 1 1 calc R . .
B6 B 0.0590(5) 0.62205(14) 0.2436(2) 0.0497(9) Uani 1 1 d . . .
H6 H -0.0833 0.6329 0.1951 0.060 Uiso 1 1 calc R . .
B7 B 0.0830(5) 0.62687(15) 0.3703(3) 0.0526(10) Uani 1 1 d . . .
H7 H -0.0424 0.6412 0.4046 0.063 Uiso 1 1 calc R . .
B8 B 0.2596(5) 0.56892(16) 0.4224(2) 0.0490(9) Uani 1 1 d . . .
H8 H 0.2492 0.5445 0.4902 0.059 Uiso 1 1 calc R . .
B9 B 0.4961(5) 0.58810(15) 0.3931(3) 0.0504(9) Uani 1 1 d . . .
H9 H 0.6373 0.5762 0.4418 0.061 Uiso 1 1 calc R . .
B10 B 0.4657(5) 0.65772(15) 0.3220(3) 0.0545(10) Uani 1 1 d . . .
H10 H 0.5883 0.6923 0.3247 0.065 Uiso 1 1 calc R . .
B11 B 0.2113(5) 0.68182(16) 0.3076(3) 0.0541(10) Uani 1 1 d . . .
H11 H 0.1683 0.7325 0.3007 0.065 Uiso 1 1 calc R . .
B12 B 0.3341(5) 0.64943(16) 0.4185(3) 0.0552(10) Uani 1 1 d . . .
H12 H 0.3707 0.6787 0.4841 0.066 Uiso 1 1 calc R . .
C1 C 0.2208(4) 0.56491(12) 0.22145(19) 0.0415(7) Uani 1 1 d . . .
C2 C 0.3385(4) 0.53526(11) 0.32719(18) 0.0386(7) Uani 1 1 d . . .
C3 C 0.3535(19) 0.3834(7) 0.0709(10) 0.055(3) Uani 0.50 1 d PU A -1
C4 C 0.4938(14) 0.3620(4) 0.1531(7) 0.066(2) Uani 0.50 1 d PU A -1
H4A H 0.6309 0.3691 0.1678 0.079 Uiso 0.50 1 calc PR A -1
C5 C 0.3675(18) 0.3256(4) 0.2097(7) 0.073(2) Uani 0.50 1 d PU A -1
H5A H 0.4156 0.3104 0.2715 0.087 Uiso 0.50 1 calc PR A -1
C6 C 0.2093(18) 0.3182(4) 0.1712(6) 0.0611(18) Uani 0.50 1 d PU A -1
H6A H 0.1241 0.2906 0.1957 0.073 Uiso 0.50 1 calc PR A -1
C7 C 0.146(2) 0.3507(5) 0.0881(9) 0.088(3) Uani 0.50 1 d PU A -1
H7A H 0.0189 0.3534 0.0507 0.106 Uiso 0.50 1 calc PR A -1
C8 C 0.4187(13) 0.4212(4) -0.0077(6) 0.1059(19) Uani 0.50 1 d PU A -1
H8A H 0.4560 0.3925 -0.0543 0.159 Uiso 0.50 1 calc PR A -1
H8B H 0.5313 0.4473 0.0192 0.159 Uiso 0.50 1 calc PR A -1
H8C H 0.3108 0.4479 -0.0384 0.159 Uiso 0.50 1 calc PR A -1
C3' C 0.4197(18) 0.3723(7) 0.0974(10) 0.055(3) Uani 0.50 1 d PU A -2
C4' C 0.3859(17) 0.3345(5) 0.1691(7) 0.066(2) Uani 0.50 1 d PU A -2
H4' H 0.4760 0.3165 0.2198 0.079 Uiso 0.50 1 calc PR A -2
C5' C 0.1363(17) 0.3285(5) 0.1422(8) 0.073(2) Uani 0.50 1 d PU A -2
H5' H 0.0446 0.3066 0.1713 0.087 Uiso 0.50 1 calc PR A -2
C6' C 0.1128(18) 0.3691(4) 0.0579(6) 0.0611(18) Uani 0.50 1 d PU A -2
H6' H -0.0125 0.3781 0.0212 0.073 Uiso 0.50 1 calc PR A -2
C7' C 0.2520(19) 0.3893(5) 0.0390(7) 0.088(3) Uani 0.50 1 d PU A -2
H7' H 0.2505 0.4160 -0.0138 0.106 Uiso 0.50 1 calc PR A -2
C8' C 0.6302(12) 0.3865(4) 0.0949(6) 0.1059(19) Uani 0.50 1 d PU A -2
H8'1 H 0.6843 0.3532 0.0608 0.159 Uiso 0.50 1 calc PR A -2
H8'2 H 0.7050 0.3891 0.1596 0.159 Uiso 0.50 1 calc PR A -2
H8'3 H 0.6385 0.4265 0.0627 0.159 Uiso 0.50 1 calc PR A -2
C9 C -0.0324(4) 0.48673(12) 0.3019(2) 0.0450(7) Uani 1 1 d . . .
H9A H -0.1020 0.4816 0.3553 0.054 Uiso 1 1 calc R . .
H9B H -0.1311 0.4875 0.2426 0.054 Uiso 1 1 calc R . .
C10 C 0.1098(4) 0.43083(12) 0.29972(19) 0.0413(7) Uani 1 1 d . A .
C11 C 0.0473(5) 0.37094(14) 0.3438(2) 0.0532(8) Uani 1 1 d . . .
C12 C 0.1583(5) 0.27524(14) 0.4261(2) 0.0894(13) Uani 1 1 d . . .
H12A H 0.0424 0.2796 0.4551 0.134 Uiso 1 1 calc R . .
H12B H 0.2697 0.2615 0.4739 0.134 Uiso 1 1 calc R . .
H12C H 0.1323 0.2442 0.3752 0.134 Uiso 1 1 calc R . .
Co1 Co 0.24259(6) 0.416718(17) 0.18674(3) 0.05526(16) Uani 1 1 d . . .
O1 O -0.1223(3) 0.35582(10) 0.33898(17) 0.0744(7) Uani 1 1 d . . .
O2 O 0.2042(3) 0.33603(9) 0.38716(16) 0.0696(7) Uani 1 1 d . . .
S1 S 0.16514(13) 0.51266(4) 0.12159(5) 0.0585(2) Uani 1 1 d . . .
S2 S 0.37170(11) 0.45025(3) 0.32996(6) 0.0491(2) Uani 1 1 d . A .

loop_
_atom_site_aniso_label
_atom_site_aniso_U_11
_atom_site_aniso_U_22
_atom_site_aniso_U_33
_atom_site_aniso_U_23
_atom_site_aniso_U_13
_atom_site_aniso_U_12
B3 0.0402(19) 0.0370(18) 0.0451(19) -0.0029(16) 0.0095(16) 0.0083(15)
B4 0.046(2) 0.0351(19) 0.075(3) 0.0104(19) 0.0181(19) 0.0025(16)
B5 0.063(2) 0.0304(19) 0.067(2) 0.0093(18) 0.014(2) 0.0040(17)
B6 0.050(2) 0.0336(19) 0.063(2) -0.0020(17) 0.0043(19) 0.0145(16)
B7 0.047(2) 0.043(2) 0.067(2) -0.0161(19) 0.0095(19) 0.0046(17)
B8 0.051(2) 0.050(2) 0.045(2) -0.0082(17) 0.0059(17) -0.0036(17)
B9 0.045(2) 0.036(2) 0.064(2) -0.0004(18) -0.0051(18) -0.0041(16)
B10 0.052(2) 0.0296(19) 0.080(3) 0.0052(19) 0.007(2) 0.0000(16)
B11 0.052(2) 0.0331(19) 0.075(3) -0.0067(19) 0.006(2) 0.0106(16)
B12 0.056(2) 0.041(2) 0.065(2) -0.0163(19) 0.001(2) -0.0048(18)
C1 0.0479(18) 0.0279(15) 0.0483(17) 0.0023(13) 0.0082(14) 0.0060(13)
C2 0.0382(17) 0.0281(15) 0.0480(17) 0.0022(13) 0.0044(14) 0.0037(12)
C3 0.057(7) 0.051(4) 0.060(6) -0.012(4) 0.022(5) 0.004(4)
C4 0.076(5) 0.051(4) 0.079(4) -0.008(3) 0.036(4) 0.019(3)
C5 0.122(5) 0.032(3) 0.076(4) -0.007(3) 0.047(4) 0.001(3)
C6 0.088(4) 0.034(3) 0.063(4) -0.016(3) 0.019(3) -0.004(3)
C7 0.116(6) 0.063(5) 0.075(5) -0.037(4) -0.009(4) 0.019(4)
C8 0.125(5) 0.112(5) 0.099(4) -0.022(4) 0.066(4) -0.006(4)
C3' 0.057(7) 0.051(4) 0.060(6) -0.012(4) 0.022(5) 0.004(4)
C4' 0.076(5) 0.051(4) 0.079(4) -0.008(3) 0.036(4) 0.019(3)
C5' 0.122(5) 0.032(3) 0.076(4) -0.007(3) 0.047(4) 0.001(3)
C6' 0.088(4) 0.034(3) 0.063(4) -0.016(3) 0.019(3) -0.004(3)
C7' 0.116(6) 0.063(5) 0.075(5) -0.037(4) -0.009(4) 0.019(4)
C8' 0.125(5) 0.112(5) 0.099(4) -0.022(4) 0.066(4) -0.006(4)
C9 0.0382(17) 0.0428(17) 0.0536(18) -0.0059(15) 0.0075(14) -0.0014(14)
C10 0.0406(17) 0.0332(16) 0.0489(17) -0.0041(13) 0.0051(14) -0.0033(13)
C11 0.068(2) 0.0381(19) 0.052(2) -0.0075(15) 0.0083(19) -0.0128(18)
C12 0.132(3) 0.038(2) 0.090(3) 0.0151(19) 0.000(2) -0.020(2)
Co1 0.0692(3) 0.0321(2) 0.0704(3) -0.0104(2) 0.0280(2) 0.0015(2)
O1 0.0693(16) 0.0636(15) 0.0913(17) 0.0043(13) 0.0173(14) -0.0235(13)
O2 0.0795(16) 0.0352(12) 0.0854(16) 0.0135(12) -0.0067(13) -0.0100(11)
S1 0.0861(7) 0.0438(5) 0.0465(5) -0.0055(4) 0.0146(4) 0.0024(4)
S2 0.0453(5) 0.0275(4) 0.0716(5) 0.0052(4) 0.0041(4) 0.0039(3)

loop_
_atom_type_symbol
_atom_type_description
_atom_type_scat_dispersion_real
_atom_type_scat_dispersion_imag
_atom_type_scat_source
C C 0.0033 0.0016 'International Tables Vol C Tables 4.2.6.8 and 6.1.1.4'
H H 0.0000 0.0000 'International Tables Vol C Tables 4.2.6.8 and 6.1.1.4'
B B 0.0013 0.0007 'International Tables Vol C Tables 4.2.6.8 and 6.1.1.4'
O O 0.0106 0.0060 'International Tables Vol C Tables 4.2.6.8 and 6.1.1.4'
S S 0.1246 0.1234 'International Tables Vol C Tables 4.2.6.8 and 6.1.1.4'
Co Co 0.3494 0.9721 'International Tables Vol C Tables 4.2.6.8 and 6.1.1.4'

loop_
_geom_angle_atom_site_label_1
_geom_angle_atom_site_label_2
_geom_angle_atom_site_label_3
_geom_angle
C9 B3 C2 109.1(2)
C9 B3 C1 113.2(2)
C2 B3 C1 57.96(15)
C9 B3 B6 131.3(2)
C2 B3 B6 103.4(2)
C1 B3 B6 57.80(17)
C9 B3 B7 139.3(3)
C2 B3 B7 103.2(2)
C1 B3 B7 104.6(2)
B6 B3 B7 60.00(18)
C9 B3 B8 120.5(2)
C2 B3 B8 57.76(16)
C1 B3 B8 105.1(2)
B6 B3 B8 107.2(2)
B7 B3 B8 59.55(18)
C2 B4 C1 58.22(16)
C2 B4 B10 103.5(2)
C1 B4 B10 104.4(2)
C2 B4 B9 58.32(17)
C1 B4 B9 105.9(2)
B10 B4 B9 59.70(19)
C2 B4 B5 103.5(2)
C1 B4 B5 57.21(16)
B10 B4 B5 60.38(19)
B9 B4 B5 108.0(3)
C2 B4 H4 125.1
C1 B4 H4 124.1
B10 B4 H4 123.4
B9 B4 H4 121.7
B5 B4 H4 122.8
C1 B5 B11 104.9(3)
C1 B5 B10 106.0(2)
B11 B5 B10 60.3(2)
C1 B5 B4 60.48(17)
B11 B5 B4 107.6(3)
B10 B5 B4 59.22(18)
C1 B5 B6 58.26(17)
B11 B5 B6 59.46(19)
B10 B5 B6 107.8(3)
B4 B5 B6 108.2(2)
C1 B5 H5 123.7
B11 B5 H5 122.7
B10 B5 H5 122.2
B4 B5 H5 121.3
B6 B5 H5 122.0
C1 B6 B11 104.8(2)
C1 B6 B3 60.37(17)
B11 B6 B3 108.3(2)
C1 B6 B7 106.7(2)
B11 B6 B7 60.49(19)
B3 B6 B7 60.20(18)
C1 B6 B5 57.96(17)
B11 B6 B5 59.61(19)
B3 B6 B5 108.3(2)
B7 B6 B5 108.4(2)
C1 B6 H6 123.9
B11 B6 H6 122.5
B3 B6 H6 120.8
B7 B6 H6 121.4
B5 B6 H6 121.9
B8 B7 B6 107.9(2)
B8 B7 B3 60.59(17)
B6 B7 B3 59.79(18)
B8 B7 B11 106.9(2)
B6 B7 B11 59.5(2)
B3 B7 B11 107.2(2)
B8 B7 B12 59.59(18)
B6 B7 B12 107.5(3)
B3 B7 B12 108.1(2)
B11 B7 B12 59.51(19)
B8 B7 H7 121.9
B6 B7 H7 122.0
B3 B7 H7 121.6
B11 B7 H7 122.6
B12 B7 H7 122.0
C2 B8 B12 103.7(2)
C2 B8 B7 104.4(2)
B12 B8 B7 60.58(19)
C2 B8 B9 58.21(17)
B12 B8 B9 60.00(19)
B7 B8 B9 108.8(2)
C2 B8 B3 59.04(17)
B12 B8 B3 108.3(2)
B7 B8 B3 59.85(17)
B9 B8 B3 108.7(2)
C2 B8 H8 125.5
B12 B8 H8 122.5
B7 B8 H8 122.0
B9 B8 H8 121.1
B3 B8 H8 121.1
C2 B9 B10 103.5(2)
C2 B9 B12 103.3(2)
B10 B9 B12 60.4(2)
C2 B9 B4 58.41(17)
B10 B9 B4 59.64(19)
B12 B9 B4 107.8(2)
C2 B9 B8 58.22(17)
B10 B9 B8 107.7(2)
B12 B9 B8 59.44(19)
B4 B9 B8 107.8(2)
C2 B9 H9 125.8
B10 B9 H9 122.6
B12 B9 H9 122.7
B4 B9 H9 121.5
B8 B9 H9 121.7
B4 B10 B9 60.66(19)
B4 B10 B12 108.5(2)
B9 B10 B12 60.2(2)
B4 B10 B5 60.40(18)
B9 B10 B5 108.8(2)
B12 B10 B5 107.7(2)
B4 B10 B11 107.8(2)
B9 B10 B11 107.9(3)
B12 B10 B11 59.6(2)
B5 B10 B11 59.45(18)
B4 B10 H10 121.2
B9 B10 H10 121.2
B12 B10 H10 121.8
B5 B10 H10 121.7
B11 B10 H10 122.3
B6 B11 B5 60.93(19)
B6 B11 B12 108.5(2)
B5 B11 B12 108.7(2)
B6 B11 B7 59.97(19)
B5 B11 B7 109.1(2)
B12 B11 B7 60.30(19)
B6 B11 B10 108.9(2)
B5 B11 B10 60.3(2)
B12 B11 B10 60.12(19)
B7 B11 B10 108.6(2)
B6 B11 H11 121.2
B5 B11 H11 120.9
B12 B11 H11 121.5
B7 B11 H11 121.3
B10 B11 H11 121.4
B8 B12 B11 107.6(2)
B8 B12 B9 60.56(19)
B11 B12 B9 107.8(3)
B8 B12 B10 107.9(2)
B11 B12 B10 60.3(2)
B9 B12 B10 59.42(19)
B8 B12 B7 59.83(18)
B11 B12 B7 60.18(18)
B9 B12 B7 108.7(2)
B10 B12 B7 108.7(2)
B8 B12 H12 121.9
B11 B12 H12 121.8
B9 B12 H12 121.6
B10 B12 H12 121.7
B7 B12 H12 121.2
C2 C1 B5 108.3(2)
C2 C1 B6 108.4(2)
B5 C1 B6 63.78(19)
C2 C1 B3 60.27(16)
B5 C1 B3 114.2(2)
B6 C1 B3 61.83(18)
C2 C1 B4 59.26(16)
B5 C1 B4 62.31(17)
B6 C1 B4 114.1(2)
B3 C1 B4 112.3(2)
C2 C1 S1 118.46(17)
B5 C1 S1 123.4(2)
B6 C1 S1 122.32(19)
B3 C1 S1 115.62(18)
B4 C1 S1 117.87(19)
C1 C2 B9 113.3(2)
C1 C2 B8 112.6(2)
B9 C2 B8 63.57(19)
C1 C2 B4 62.52(17)
B9 C2 B4 63.28(18)
B8 C2 B4 116.3(2)
C1 C2 B3 61.77(16)
B9 C2 B3 116.6(2)
B8 C2 B3 63.20(17)
B4 C2 B3 116.3(2)
C1 C2 S2 115.10(17)
B9 C2 S2 124.89(18)
B8 C2 S2 116.96(19)
B4 C2 S2 121.21(19)
B3 C2 S2 108.54(17)
C4 C3 C8 121.4(11)
C4 C3 C7 102.3(10)
C8 C3 C7 136.0(11)
C4 C3 Co1 75.4(7)
C8 C3 Co1 128.2(9)
C7 C3 Co1 64.1(6)
C3 C4 C5 103.3(9)
C3 C4 Co1 65.3(6)
C5 C4 Co1 66.2(5)
C3 C4 H4A 128.3
C5 C4 H4A 128.3
Co1 C4 H4A 131.6
C6 C5 C4 114.2(9)
C6 C5 Co1 74.1(7)
C4 C5 Co1 73.1(4)
C6 C5 H5A 122.9
C4 C5 H5A 122.9
Co1 C5 H5A 121.4
C5 C6 C7 117.9(12)
C5 C6 Co1 74.7(7)
C7 C6 Co1 66.7(6)
C5 C6 H6A 121.1
C7 C6 H6A 121.1
Co1 C6 H6A 129.7
C6 C7 C3 101.5(10)
C6 C7 Co1 74.4(5)
C3 C7 Co1 68.3(7)
C6 C7 H7A 129.2
C3 C7 H7A 129.2
Co1 C7 H7A 120.3
C7' C3' C4' 112.2(13)
C7' C3' C8' 131.3(14)
C4' C3' C8' 116.5(11)
C7' C3' Co1 74.4(7)
C4' C3' Co1 67.1(7)
C8' C3' Co1 126.4(9)
C3' C4' C5' 100.6(9)
C3' C4' Co1 75.2(7)
C5' C4' Co1 66.3(5)
C3' C4' H4' 129.7
C5' C4' H4' 129.7
Co1 C4' H4' 121.0
C6' C5' C4' 95.3(8)
C6' C5' Co1 72.5(5)
C4' C5' Co1 64.9(5)
C6' C5' H5' 132.3
C4' C5' H5' 132.3
Co1 C5' H5' 122.5
C7' C6' C5' 116.9(10)
C7' C6' Co1 78.0(7)
C5' C6' Co1 66.8(5)
C7' C6' H6' 121.6
C5' C6' H6' 121.6
Co1 C6' H6' 125.1
C6' C7' C3' 114.9(13)
C6' C7' Co1 71.9(7)
C3' C7' Co1 69.6(8)
C6' C7' H7' 122.5
C3' C7' H7' 122.5
Co1 C7' H7' 127.7
C3' C8' H8'1 109.5
C3' C8' H8'2 109.5
H8'1 C8' H8'2 109.5
C3' C8' H8'3 109.5
H8'1 C8' H8'3 109.5
H8'2 C8' H8'3 109.5
C10 C9 B3 110.1(2)
C10 C9 H9A 109.6
B3 C9 H9A 109.6
C10 C9 H9B 109.6
B3 C9 H9B 109.6
H9A C9 H9B 108.2
C11 C10 C9 113.8(3)
C11 C10 S2 115.9(2)
C9 C10 S2 115.30(18)
C11 C10 Co1 114.54(19)
C9 C10 Co1 121.0(2)
S2 C10 Co1 69.24(10)
O1 C11 O2 124.3(3)
O1 C11 C10 123.4(3)
O2 C11 C10 112.4(3)
O2 C12 H12A 109.5
O2 C12 H12B 109.5
H12A C12 H12B 109.5
O2 C12 H12C 109.5
H12A C12 H12C 109.5
H12B C12 H12C 109.5
C7 Co1 C10 121.6(4)
C7 Co1 C4' 54.7(5)
C10 Co1 C4' 121.8(3)
C7 Co1 C5' 26.1(4)
C10 Co1 C5' 101.1(3)
C4' Co1 C5' 48.8(5)
C7 Co1 C3 47.5(6)
C10 Co1 C3 168.0(4)
C4' Co1 C3 49.6(4)
C5' Co1 C3 67.0(5)
C7 Co1 C6 38.8(3)
C10 Co1 C6 100.0(3)
C4' Co1 C6 35.6(4)
C5' Co1 C6 17.3(3)
C3 Co1 C6 68.2(5)
C7 Co1 C5 62.9(4)
C10 Co1 C5 104.1(2)
C4' Co1 C5 17.7(3)
C5' Co1 C5 48.1(4)
C3 Co1 C5 67.2(4)
C6 Co1 C5 31.2(4)
C7 Co1 C6' 16.1(4)
C10 Co1 C6' 125.3(3)
C4' Co1 C6' 68.0(4)
C5' Co1 C6' 40.7(3)
C3 Co1 C6' 46.4(5)
C6 Co1 C6' 54.8(3)
C5 Co1 C6' 78.2(4)
C7 Co1 C3' 54.9(6)
C10 Co1 C3' 159.2(4)
C4' Co1 C3' 37.7(4)
C5' Co1 C3' 68.2(5)
C3 Co1 C3' 15.8(5)
C6 Co1 C3' 64.2(5)
C5 Co1 C3' 55.3(4)
C6' Co1 C3' 58.3(5)
C7 Co1 S2 154.7(3)
C10 Co1 S2 51.05(7)
C4' Co1 S2 105.7(3)
C5' Co1 S2 129.8(3)
C3 Co1 S2 135.2(4)
C6 Co1 S2 115.9(2)
C5 Co1 S2 94.0(3)
C6' Co1 S2 170.5(2)
C3' Co1 S2 121.5(3)
C7 Co1 C7' 37.7(4)
C10 Co1 C7' 154.7(4)
C4' Co1 C7' 63.5(4)
C5' Co1 C7' 62.5(4)
C3 Co1 C7' 20.5(3)
C6 Co1 C7' 70.1(4)
C5 Co1 C7' 79.8(4)
C6' Co1 C7' 30.1(4)
C3' Co1 C7' 35.9(4)
S2 Co1 C7' 154.3(4)
C7 Co1 C4 69.5(5)
C10 Co1 C4 137.9(3)
C4' Co1 C4 27.0(3)
C5' Co1 C4 72.9(4)
C3 Co1 C4 39.3(4)
C6 Co1 C4 62.1(4)
C5 Co1 C4 40.7(3)
C6' Co1 C4 77.5(4)
C3' Co1 C4 23.5(3)
S2 Co1 C4 100.2(2)
C7' Co1 C4 59.2(3)
C11 O2 C12 116.2(3)
C1 S1 Co1 103.24(9)
C2 S2 C10 95.94(12)
C2 S2 Co1 105.90(9)
C10 S2 Co1 59.71(9)

loop_
_geom_bond_atom_site_label_1
_geom_bond_atom_site_label_2
_geom_bond_distance
B3 C9 1.576(4)
B3 C2 1.716(4)
B3 C1 1.741(4)
B3 B6 1.766(4)
B3 B7 1.773(4)
B3 B8 1.786(4)
B4 C2 1.694(4)
B4 C1 1.749(4)
B4 B10 1.758(5)
B4 B9 1.776(5)
B4 B5 1.779(4)
B4 H4 1.1000
B5 C1 1.689(4)
B5 B11 1.764(5)
B5 B10 1.779(5)
B5 B6 1.788(5)
B5 H5 1.1000
B6 C1 1.695(4)
B6 B11 1.762(4)
B6 B7 1.770(5)
B6 H6 1.1000
B7 B8 1.768(5)
B7 B11 1.779(5)
B7 B12 1.781(5)
B7 H7 1.1000
B8 C2 1.693(4)
B8 B12 1.763(5)
B8 B9 1.783(5)
B8 H8 1.1000
B9 C2 1.692(4)
B9 B10 1.759(5)
B9 B12 1.773(5)
B9 H9 1.1000
B10 B12 1.776(5)
B10 B11 1.779(5)
B10 H10 1.1000
B11 B12 1.767(5)
B11 H11 1.1000
B12 H12 1.1000
C1 C2 1.675(3)
C1 S1 1.768(3)
C2 S2 1.793(2)
C3 C4 1.429(14)
C3 C8 1.497(16)
C3 C7 1.63(2)
C3 Co1 2.049(14)
C4 C5 1.490(12)
C4 Co1 2.184(8)
C4 H4A 0.9300
C5 C6 1.122(14)
C5 Co1 2.088(9)
C5 H5A 0.9300
C6 C7 1.355(12)
C6 Co1 2.081(9)
C6 H6A 0.9300
C7 Co1 1.985(12)
C7 H7A 0.9300
C8 H8A 0.9600
C8 H8B 0.9600
C8 H8C 0.9600
C3' C7' 1.326(14)
C3' C4' 1.339(17)
C3' C8' 1.471(15)
C3' Co1 2.118(14)
C4' C5' 1.676(17)
C4' Co1 2.017(9)
C4' H4' 0.9300
C5' C6' 1.448(12)
C5' Co1 2.039(11)
C5' H5' 0.9300
C6' C7' 1.115(14)
C6' Co1 2.116(9)
C6' H6' 0.9300
C7' Co1 2.177(10)
C7' H7' 0.9300
C8' H8'1 0.9600
C8' H8'2 0.9600
C8' H8'3 0.9600
C9 C10 1.523(3)
C9 H9A 0.9700
C9 H9B 0.9700
C10 C11 1.497(4)
C10 S2 1.801(3)
C10 Co1 1.999(3)
C11 O1 1.187(3)
C11 O2 1.344(3)
C12 O2 1.444(3)
C12 H12A 0.9600
C12 H12B 0.9600
C12 H12C 0.9600
Co1 S2 2.1649(9)
